data_7152332
loop_
_publ_author_name
'Shu, Xiaoyan'
'Fan, Jiazeng'
'Li, Jian'
'Wang, Xiaoyang'
'Chen, Wei'
'Jia, Xueshun'
'Li, Chunju'

_publ_section_title
;
 Complexation of neutral 1,4-dihalobutanes with simple pillar[5]arenes
 that is dominated by dispersion forces.
;
_journal_issue 17
_journal_name_full 'Organic &amp; biomolecular chemistry'
_journal_page_first 3393
_journal_page_last 3397
_journal_paper_doi 10.1039/c2ob25251a
_journal_volume 10
_journal_year 2012
_chemical_formula_sum 'C79 H118 F2 O10'
_chemical_formula_weight 1265.72
_chemical_name_systematic
;
?
;
_space_group_IT_number 2
_symmetry_cell_setting triclinic
_symmetry_space_group_name_Hall '-P 1'
_symmetry_space_group_name_H-M 'P -1'
_atom_sites_solution_hydrogens geom
_atom_sites_solution_primary direct
_atom_sites_solution_secondary difmap
_audit_creation_method SHELXL-97
_cell_angle_alpha 89.672(2)
_cell_angle_beta 89.514(2)
_cell_angle_gamma 76.1320(10)
_cell_formula_units_Z 2
_cell_length_a 12.2219(11)
_cell_length_b 14.4860(13)
_cell_length_c 21.9366(19)
_cell_measurement_reflns_used 4267
_cell_measurement_temperature 296(2)
_cell_measurement_theta_max 26.03
_cell_measurement_theta_min 2.35
_cell_volume 3770.4(6)
_computing_cell_refinement 'Bruker SAINT'
_computing_data_collection 'Bruker APEX2'
_computing_data_reduction 'Bruker SAINT'
_computing_molecular_graphics 'Bruker SHELXTL'
_computing_publication_material 'Bruker SHELXTL'
_computing_structure_refinement 'SHELXL-97 (Sheldrick, 2008)'
_computing_structure_solution 'SHELXS-97 (Sheldrick, 2008)'
_diffrn_ambient_temperature 296(2)
_diffrn_measured_fraction_theta_full 0.990
_diffrn_measured_fraction_theta_max 0.990
_diffrn_measurement_device_type 'Bruker APEX-II CCD'
_diffrn_measurement_method '\f and \w scans'
_diffrn_radiation_monochromator graphite
_diffrn_radiation_source 'fine-focus sealed tube'
_diffrn_radiation_type MoK\a
_diffrn_radiation_wavelength 0.71073
_diffrn_reflns_av_R_equivalents 0.0304
_diffrn_reflns_av_sigmaI/netI 0.0649
_diffrn_reflns_limit_h_max 14
_diffrn_reflns_limit_h_min -14
_diffrn_reflns_limit_k_max 17
_diffrn_reflns_limit_k_min -17
_diffrn_reflns_limit_l_max 26
_diffrn_reflns_limit_l_min -24
_diffrn_reflns_number 24029
_diffrn_reflns_theta_full 25.50
_diffrn_reflns_theta_max 25.50
_diffrn_reflns_theta_min 0.93
_exptl_absorpt_coefficient_mu 0.080
_exptl_absorpt_correction_T_max 0.9841
_exptl_absorpt_correction_T_min 0.9802
_exptl_absorpt_correction_type multi-scan
_exptl_absorpt_process_details sadabs
_exptl_crystal_colour colourless
_exptl_crystal_density_diffrn 1.148
_exptl_crystal_density_method 'not measured'
_exptl_crystal_description block
_exptl_crystal_F_000 1416
_exptl_crystal_size_max 0.25
_exptl_crystal_size_mid 0.20
_exptl_crystal_size_min 0.20
_refine_diff_density_max 1.396
_refine_diff_density_min -0.539
_refine_diff_density_rms 0.103
_refine_ls_extinction_method none
_refine_ls_goodness_of_fit_ref 1.031
_refine_ls_hydrogen_treatment constr
_refine_ls_matrix_type full
_refine_ls_number_parameters 820
_refine_ls_number_reflns 13910
_refine_ls_number_restraints 0
_refine_ls_restrained_S_all 1.031
_refine_ls_R_factor_all 0.1521
_refine_ls_R_factor_gt 0.0911
_refine_ls_shift/su_max 0.379
_refine_ls_shift/su_mean 0.023
_refine_ls_structure_factor_coef Fsqd
_refine_ls_weighting_details 'calc w=1/[\s^2^(Fo^2^)+(0.1000P)^2^+10.0000P] where P=(Fo^2^+2Fc^2^)/3'
_refine_ls_weighting_scheme calc
_refine_ls_wR_factor_gt 0.2284
_refine_ls_wR_factor_ref 0.2913
_reflns_number_gt 7999
_reflns_number_total 13910
_reflns_threshold_expression >2sigma(I)
_cod_data_source_file c2ob25251a.txt
_cod_data_source_block mo_11019a_0m
_cod_depositor_comments
;
The following automatic conversions were performed:

'_symmetry_cell_setting' value 'Triclinic' changed to 'triclinic'
according to /home/saulius/struct/CIF-dictionaries/cif_core.dic
dictionary named 'cif_core.dic' version 2.4.1 from 2010-06-29.

Automatic conversion script
Id: cif_fix_values 1715 2011-07-08 13:25:40Z adriana 
;
_cod_original_sg_symbol_H-M P-1
_cod_original_formula_sum 'C19.75 H29.50 F O2.50'
_cod_database_code 7152332

loop_
_symmetry_equiv_pos_as_xyz
'x, y, z'
'-x, -y, -z'

loop_
_atom_site_label
_atom_site_type_symbol
_atom_site_fract_x
_atom_site_fract_y
_atom_site_fract_z
_atom_site_U_iso_or_equiv
_atom_site_adp_type
_atom_site_occupancy
_atom_site_symmetry_multiplicity
_atom_site_calc_flag
_atom_site_refinement_flags
O1 O -0.0093(3) 0.7711(2) 0.31658(13) 0.0409(7) Uani 1 1 d .
O2 O 0.0225(3) 0.3991(2) 0.38721(14) 0.0424(8) Uani 1 1 d .
O3 O 0.3035(2) 0.6098(2) 0.46109(13) 0.0367(7) Uani 1 1 d .
O4 O 0.4417(2) 0.2422(2) 0.37268(14) 0.0405(7) Uani 1 1 d .
O5 O 0.6631(3) 0.5168(2) 0.34633(12) 0.0377(7) Uani 1 1 d .
O6 O 0.5878(3) 0.2926(2) 0.15515(13) 0.0390(7) Uani 1 1 d .
O7 O 0.5605(2) 0.6580(2) 0.13429(14) 0.0375(7) Uani 1 1 d .
O8 O 0.2821(2) 0.4667(2) 0.01674(13) 0.0357(7) Uani 1 1 d .
O9 O 0.1419(3) 0.8157(2) 0.11268(15) 0.0484(8) Uani 1 1 d .
O10 O -0.0461(3) 0.5107(2) 0.15929(15) 0.0447(8) Uani 1 1 d .
C1 C 0.0057(3) 0.6781(3) 0.33424(18) 0.0306(9) Uani 1 1 d .
C2 C -0.0442(3) 0.6216(3) 0.29684(17) 0.0287(9) Uani 1 1 d .
C3 C -0.0382(3) 0.5285(3) 0.31414(19) 0.0332(9) Uani 1 1 d .
H3A H -0.0709 0.4905 0.2897 0.040 Uiso 1 1 calc R
C4 C 0.0162(3) 0.4907(3) 0.36766(18) 0.0306(9) Uani 1 1 d .
C5 C 0.0699(3) 0.5455(3) 0.40354(17) 0.0301(9) Uani 1 1 d .
C6 C 0.0626(3) 0.6389(3) 0.38662(18) 0.0313(9) Uani 1 1 d .
H6A H 0.0965 0.6765 0.4108 0.038 Uiso 1 1 calc R
C7 C 0.1389(3) 0.5030(3) 0.45832(18) 0.0318(9) Uani 1 1 d .
H7A H 0.1083 0.4527 0.4758 0.038 Uiso 1 1 calc R
H7B H 0.1349 0.5515 0.4891 0.038 Uiso 1 1 calc R
C8 C 0.2621(3) 0.4626(3) 0.43944(17) 0.0285(9) Uani 1 1 d .
C9 C 0.2956(3) 0.3701(3) 0.41697(17) 0.0313(9) Uani 1 1 d .
H9A H 0.2434 0.3328 0.4156 0.038 Uiso 1 1 calc R
C10 C 0.4047(3) 0.3327(3) 0.39675(17) 0.0302(9) Uani 1 1 d .
C11 C 0.4843(3) 0.3864(3) 0.39990(17) 0.0288(9) Uani 1 1 d .
C12 C 0.4511(3) 0.4794(3) 0.42216(17) 0.0286(8) Uani 1 1 d .
H12A H 0.5036 0.5163 0.4244 0.034 Uiso 1 1 calc R
C13 C 0.3407(3) 0.5171(3) 0.44096(17) 0.0296(9) Uani 1 1 d .
C14 C 0.6052(3) 0.3487(3) 0.37709(17) 0.0302(9) Uani 1 1 d .
H14A H 0.6561 0.3735 0.4025 0.036 Uiso 1 1 calc R
H14B H 0.6256 0.2800 0.3805 0.036 Uiso 1 1 calc R
C15 C 0.6184(3) 0.3771(3) 0.31172(17) 0.0285(9) Uani 1 1 d .
C16 C 0.6006(3) 0.3188(3) 0.26435(18) 0.0314(9) Uani 1 1 d .
H16A H 0.5846 0.2605 0.2733 0.038 Uiso 1 1 calc R
C17 C 0.6064(3) 0.3467(3) 0.20373(17) 0.0292(9) Uani 1 1 d .
C18 C 0.6327(3) 0.4323(3) 0.18946(17) 0.0255(8) Uani 1 1 d .
C19 C 0.6501(3) 0.4903(3) 0.23661(17) 0.0287(9) Uani 1 1 d .
H19A H 0.6664 0.5484 0.2275 0.034 Uiso 1 1 calc R
C20 C 0.6437(3) 0.4634(3) 0.29701(18) 0.0285(8) Uani 1 1 d .
C21 C 0.6404(3) 0.4630(3) 0.12288(17) 0.0300(9) Uani 1 1 d .
H21A H 0.6923 0.5041 0.1199 0.036 Uiso 1 1 calc R
H21B H 0.6704 0.4072 0.0982 0.036 Uiso 1 1 calc R
C22 C 0.5270(3) 0.5150(3) 0.09779(17) 0.0284(9) Uani 1 1 d .
C23 C 0.4580(3) 0.4661(3) 0.06862(17) 0.0299(9) Uani 1 1 d .
H23A H 0.4824 0.4006 0.0641 0.036 Uiso 1 1 calc R
C24 C 0.3533(3) 0.5127(3) 0.04589(17) 0.0296(9) Uani 1 1 d .
C25 C 0.3158(3) 0.6107(3) 0.05152(17) 0.0296(9) Uani 1 1 d .
C26 C 0.3856(3) 0.6606(3) 0.08051(17) 0.0299(9) Uani 1 1 d .
H26A H 0.3622 0.7263 0.0842 0.036 Uiso 1 1 calc R
C27 C 0.4896(3) 0.6130(3) 0.10398(18) 0.0304(9) Uani 1 1 d .
C28 C 0.1987(3) 0.6624(3) 0.03140(18) 0.0325(9) Uani 1 1 d .
H28A H 0.1989 0.7266 0.0186 0.039 Uiso 1 1 calc R
H28B H 0.1759 0.6297 -0.0030 0.039 Uiso 1 1 calc R
C29 C 0.1164(3) 0.6656(3) 0.08384(17) 0.0284(9) Uani 1 1 d .
C30 C 0.0686(3) 0.5891(3) 0.09456(18) 0.0320(9) Uani 1 1 d .
H30A H 0.0830 0.5386 0.0674 0.038 Uiso 1 1 calc R
C31 C 0.0000(3) 0.5864(3) 0.14483(18) 0.0316(9) Uani 1 1 d .
C32 C -0.0263(3) 0.6637(3) 0.18459(18) 0.0299(9) Uani 1 1 d .
C33 C 0.0203(3) 0.7397(3) 0.17333(18) 0.0326(9) Uani 1 1 d .
H33A H 0.0030 0.7918 0.1993 0.039 Uiso 1 1 calc R
C34 C 0.0921(3) 0.7410(3) 0.12432(18) 0.0326(9) Uani 1 1 d .
C35 C -0.1039(3) 0.6629(3) 0.23854(18) 0.0322(9) Uani 1 1 d .
H35A H -0.1579 0.6263 0.2279 0.039 Uiso 1 1 calc R
H35B H -0.1458 0.7276 0.2465 0.039 Uiso 1 1 calc R
C36 C 0.0420(4) 0.8323(3) 0.3515(2) 0.0443(11) Uani 1 1 d .
H36A H 0.1234 0.8133 0.3471 0.053 Uiso 1 1 calc R
H36B H 0.0229 0.8288 0.3944 0.053 Uiso 1 1 calc R
C37 C -0.0019(5) 0.9320(3) 0.3279(2) 0.0526(13) Uani 1 1 d .
H37A H 0.0097 0.9325 0.2841 0.063 Uiso 1 1 calc R
H37B H 0.0409 0.9732 0.3459 0.063 Uiso 1 1 calc R
C38 C -0.1264(5) 0.9714(3) 0.3419(2) 0.0551(13) Uani 1 1 d .
H38A H -0.1364 0.9763 0.3858 0.066 Uiso 1 1 calc R
H38B H -0.1679 0.9266 0.3275 0.066 Uiso 1 1 calc R
C39 C -0.1769(7) 1.0684(4) 0.3136(3) 0.087(2) Uani 1 1 d .
H39A H -0.2553 1.0882 0.3244 0.130 Uiso 1 1 calc R
H39B H -0.1692 1.0642 0.2701 0.130 Uiso 1 1 calc R
H39C H -0.1380 1.1139 0.3285 0.130 Uiso 1 1 calc R
C40 C -0.0623(5) 0.3543(4) 0.3653(3) 0.0580(14) Uani 1 1 d .
H40A H -0.0434 0.3301 0.3244 0.070 Uiso 1 1 calc R
H40B H -0.1349 0.3996 0.3642 0.070 Uiso 1 1 calc R
C41 C -0.0664(5) 0.2719(4) 0.4094(3) 0.0676(17) Uani 1 1 d .
H41A H -0.0823 0.2973 0.4502 0.081 Uiso 1 1 calc R
H41B H -0.1278 0.2441 0.3978 0.081 Uiso 1 1 calc R
C42 C 0.0366(5) 0.1986(4) 0.4104(3) 0.0745(18) Uani 1 1 d .
H42A H 0.0985 0.2256 0.4222 0.089 Uiso 1 1 calc R
H42B H 0.0526 0.1719 0.3699 0.089 Uiso 1 1 calc R
C43 C 0.0259(6) 0.1183(4) 0.4565(3) 0.0710(17) Uani 1 1 d .
H43A H 0.0943 0.0691 0.4560 0.106 Uiso 1 1 calc R
H43B H -0.0360 0.0921 0.4449 0.106 Uiso 1 1 calc R
H43C H 0.0127 0.1444 0.4967 0.106 Uiso 1 1 calc R
C44 C 0.3787(3) 0.6702(3) 0.45595(18) 0.0323(9) Uani 1 1 d .
H44A H 0.4029 0.6728 0.4139 0.039 Uiso 1 1 calc R
H44B H 0.4448 0.6456 0.4807 0.039 Uiso 1 1 calc R
C45 C 0.3191(4) 0.7687(3) 0.47736(19) 0.0361(10) Uani 1 1 d .
H45A H 0.2609 0.7968 0.4484 0.043 Uiso 1 1 calc R
H45B H 0.2830 0.7638 0.5164 0.043 Uiso 1 1 calc R
C46 C 0.3998(4) 0.8326(3) 0.4838(2) 0.0494(12) Uani 1 1 d .
H46A H 0.4295 0.8429 0.4439 0.059 Uiso 1 1 calc R
H46B H 0.4626 0.8008 0.5090 0.059 Uiso 1 1 calc R
C47 C 0.3448(5) 0.9286(4) 0.5120(3) 0.0726(18) Uani 1 1 d .
H47A H 0.3997 0.9658 0.5155 0.109 Uiso 1 1 calc R
H47B H 0.3157 0.9190 0.5517 0.109 Uiso 1 1 calc R
H47C H 0.2843 0.9616 0.4865 0.109 Uiso 1 1 calc R
C48 C 0.3624(4) 0.1851(3) 0.3687(2) 0.0456(11) Uani 1 1 d .
H48A H 0.2994 0.2167 0.3436 0.055 Uiso 1 1 calc R
H48B H 0.3339 0.1753 0.4090 0.055 Uiso 1 1 calc R
C49 C 0.4204(5) 0.0906(4) 0.3408(3) 0.0558(13) Uani 1 1 d .
H49A H 0.4437 0.1008 0.2995 0.067 Uiso 1 1 calc R
H49B H 0.4874 0.0624 0.3640 0.067 Uiso 1 1 calc R
C50 C 0.3440(6) 0.0231(4) 0.3401(3) 0.082(2) Uani 1 1 d .
H50A H 0.3197 0.0148 0.3815 0.099 Uiso 1 1 calc R
H50B H 0.2775 0.0518 0.3167 0.099 Uiso 1 1 calc R
C51 C 0.3965(8) -0.0732(5) 0.3138(4) 0.108(3) Uani 1 1 d .
H51A H 0.3424 -0.1116 0.3146 0.162 Uiso 1 1 calc R
H51B H 0.4609 -0.1034 0.3375 0.162 Uiso 1 1 calc R
H51C H 0.4196 -0.0660 0.2724 0.162 Uiso 1 1 calc R
C52 C 0.6635(3) 0.6141(3) 0.33679(19) 0.0331(9) Uani 1 1 d .
H52A H 0.5891 0.6501 0.3251 0.040 Uiso 1 1 calc R
H52B H 0.7162 0.6196 0.3044 0.040 Uiso 1 1 calc R
C53 C 0.6981(4) 0.6521(3) 0.39541(19) 0.0366(10) Uani 1 1 d .
H53A H 0.7714 0.6139 0.4073 0.044 Uiso 1 1 calc R
H53B H 0.6445 0.6464 0.4272 0.044 Uiso 1 1 calc R
C54 C 0.7038(4) 0.7551(3) 0.3898(2) 0.0422(11) Uani 1 1 d .
H54A H 0.6291 0.7937 0.3810 0.051 Uiso 1 1 calc R
H54B H 0.7527 0.7614 0.3558 0.051 Uiso 1 1 calc R
C55 C 0.7470(5) 0.7923(4) 0.4469(2) 0.0608(15) Uani 1 1 d .
H55A H 0.7490 0.8576 0.4408 0.091 Uiso 1 1 calc R
H55B H 0.8216 0.7552 0.4555 0.091 Uiso 1 1 calc R
H55C H 0.6979 0.7878 0.4805 0.091 Uiso 1 1 calc R
C56 C 0.5595(4) 0.2042(3) 0.1684(2) 0.0441(11) Uani 1 1 d .
H56A H 0.4920 0.2150 0.1936 0.053 Uiso 1 1 calc R
H56B H 0.6205 0.1623 0.1903 0.053 Uiso 1 1 calc R
C57 C 0.5400(5) 0.1601(3) 0.1089(2) 0.0503(12) Uani 1 1 d .
H57A H 0.4785 0.2031 0.0880 0.060 Uiso 1 1 calc R
H57B H 0.5168 0.1018 0.1173 0.060 Uiso 1 1 calc R
C58 C 0.6412(6) 0.1378(5) 0.0669(3) 0.081(2) Uani 1 1 d .
H58A H 0.7057 0.1008 0.0888 0.098 Uiso 1 1 calc R
H58B H 0.6590 0.1966 0.0537 0.098 Uiso 1 1 calc R
C59 C 0.6193(8) 0.0821(6) 0.0110(3) 0.109(3) Uani 1 1 d .
H59A H 0.6847 0.0693 -0.0151 0.164 Uiso 1 1 calc R
H59B H 0.5560 0.1190 -0.0110 0.164 Uiso 1 1 calc R
H59C H 0.6036 0.0232 0.0239 0.164 Uiso 1 1 calc R
C60 C 0.5290(4) 0.7584(3) 0.1388(2) 0.0420(11) Uani 1 1 d .
H60A H 0.4580 0.7783 0.1606 0.050 Uiso 1 1 calc R
H60B H 0.5202 0.7868 0.0984 0.050 Uiso 1 1 calc R
C61 C 0.6211(4) 0.7894(3) 0.1726(2) 0.0471(12) Uani 1 1 d .
H61A H 0.6204 0.7694 0.2149 0.057 Uiso 1 1 calc R
H61B H 0.6935 0.7582 0.1551 0.057 Uiso 1 1 calc R
C62 C 0.6072(5) 0.8958(3) 0.1700(3) 0.0611(15) Uani 1 1 d .
H62A H 0.5321 0.9272 0.1840 0.073 Uiso 1 1 calc R
H62B H 0.6151 0.9151 0.1281 0.073 Uiso 1 1 calc R
C63 C 0.6935(7) 0.9273(4) 0.2090(4) 0.102(3) Uani 1 1 d .
H63A H 0.6813 0.9952 0.2069 0.153 Uiso 1 1 calc R
H63B H 0.7680 0.8983 0.1943 0.153 Uiso 1 1 calc R
H63C H 0.6860 0.9084 0.2506 0.153 Uiso 1 1 calc R
C64 C 0.3111(4) 0.3655(3) 0.0189(2) 0.0364(10) Uani 1 1 d .
H64A H 0.3188 0.3440 0.0609 0.044 Uiso 1 1 calc R
H64B H 0.3826 0.3413 -0.0018 0.044 Uiso 1 1 calc R
C65 C 0.2195(4) 0.3287(3) -0.0118(2) 0.0472(12) Uani 1 1 d .
H65A H 0.1475 0.3570 0.0072 0.057 Uiso 1 1 calc R
H65B H 0.2153 0.3475 -0.0544 0.057 Uiso 1 1 calc R
C66 C 0.2422(5) 0.2210(4) -0.0073(3) 0.0601(14) Uani 1 1 d .
H66A H 0.3144 0.1936 -0.0264 0.072 Uiso 1 1 calc R
H66B H 0.2482 0.2030 0.0355 0.072 Uiso 1 1 calc R
C67 C 0.1551(6) 0.1788(5) -0.0358(4) 0.090(2) Uani 1 1 d .
H67A H 0.1767 0.1109 -0.0316 0.135 Uiso 1 1 calc R
H67B H 0.1488 0.1956 -0.0782 0.135 Uiso 1 1 calc R
H67C H 0.0839 0.2029 -0.0158 0.135 Uiso 1 1 calc R
C68 C 0.1273(5) 0.8891(4) 0.1561(3) 0.0689(17) Uani 1 1 d .
H68A H 0.1484 0.8619 0.1960 0.083 Uiso 1 1 calc R
H68B H 0.0485 0.9228 0.1578 0.083 Uiso 1 1 calc R
C69 C 0.1979(7) 0.9576(5) 0.1400(4) 0.101(3) Uani 1 1 d .
H69A H 0.2753 0.9224 0.1339 0.122 Uiso 1 1 calc R
H69B H 0.1714 0.9891 0.1019 0.122 Uiso 1 1 calc R
C70 C 0.1949(7) 1.0314(5) 0.1880(4) 0.099(2) Uani 1 1 d .
H70A H 0.1183 1.0696 0.1920 0.119 Uiso 1 1 calc R
H70B H 0.2161 0.9999 0.2267 0.119 Uiso 1 1 calc R
C71 C 0.2711(7) 1.0955(6) 0.1744(5) 0.136(4) Uani 1 1 d .
H71A H 0.2639 1.1421 0.2061 0.203 Uiso 1 1 calc R
H71B H 0.2508 1.1270 0.1361 0.203 Uiso 1 1 calc R
H71C H 0.3476 1.0588 0.1723 0.203 Uiso 1 1 calc R
C72 C -0.0162(4) 0.4281(3) 0.1221(3) 0.0507(13) Uani 1 1 d .
H72A H 0.0649 0.4087 0.1166 0.061 Uiso 1 1 calc R
H72B H -0.0509 0.4407 0.0823 0.061 Uiso 1 1 calc R
C73 C -0.0591(5) 0.3506(4) 0.1551(4) 0.076(2) Uani 1 1 d .
H73A H -0.0244 0.3418 0.1950 0.091 Uiso 1 1 calc R
H73B H -0.1395 0.3742 0.1616 0.091 Uiso 1 1 calc R
C74 C -0.0413(8) 0.2604(6) 0.1275(4) 0.114(3) Uani 1 1 d .
H74A H 0.0382 0.2345 0.1195 0.137 Uiso 1 1 calc R
H74B H -0.0818 0.2649 0.0894 0.137 Uiso 1 1 calc R
C75 C -0.0878(9) 0.1951(8) 0.1749(9) 0.299(13) Uani 1 1 d .
H75A H -0.0795 0.1328 0.1580 0.448 Uiso 1 1 calc R
H75B H -0.1661 0.2227 0.1832 0.448 Uiso 1 1 calc R
H75C H -0.0460 0.1905 0.2121 0.448 Uiso 1 1 calc R
C76 C 0.2620(8) 0.4040(7) 0.2335(5) 0.125(4) Uani 1 1 d .
H76A H 0.3030 0.3755 0.2693 0.149 Uiso 1 1 calc R
H76B H 0.1840 0.4248 0.2465 0.149 Uiso 1 1 calc R
C77 C 0.2947(7) 0.4843(6) 0.2252(5) 0.111(3) Uani 1 1 d .
H77A H 0.2516 0.5134 0.1902 0.133 Uiso 1 1 calc R
H77B H 0.3718 0.4632 0.2106 0.133 Uiso 1 1 calc R
C78 C 0.2972(8) 0.5617(7) 0.2630(5) 0.118(3) Uani 1 1 d .
H78A H 0.2205 0.5819 0.2783 0.141 Uiso 1 1 calc R
H78B H 0.3416 0.5326 0.2976 0.141 Uiso 1 1 calc R
C79 C 0.3281(8) 0.6418(6) 0.2546(5) 0.112(3) Uani 1 1 d .
H79A H 0.4057 0.6219 0.2407 0.134 Uiso 1 1 calc R
H79B H 0.2854 0.6704 0.2194 0.134 Uiso 1 1 calc R
F1 F 0.2631(5) 0.3346(4) 0.1992(3) 0.156(2) Uani 1 1 d .
F2 F 0.3273(5) 0.7108(4) 0.2891(3) 0.144(2) Uani 1 1 d .

loop_
_atom_site_aniso_label
_atom_site_aniso_U_11
_atom_site_aniso_U_22
_atom_site_aniso_U_33
_atom_site_aniso_U_23
_atom_site_aniso_U_13
_atom_site_aniso_U_12
O1 0.059(2) 0.0295(16) 0.0342(16) -0.0034(13) -0.0086(14) -0.0114(14)
O2 0.0444(18) 0.0371(17) 0.0499(19) 0.0084(14) -0.0125(15) -0.0178(14)
O3 0.0353(16) 0.0341(16) 0.0410(17) -0.0087(13) 0.0025(13) -0.0087(13)
O4 0.0385(17) 0.0331(17) 0.0508(19) -0.0070(14) 0.0048(14) -0.0103(13)
O5 0.0512(18) 0.0399(17) 0.0272(15) 0.0011(13) -0.0083(13) -0.0212(14)
O6 0.0563(19) 0.0325(16) 0.0290(15) -0.0032(12) -0.0008(14) -0.0124(14)
O7 0.0378(16) 0.0283(15) 0.0469(18) 0.0009(13) -0.0129(14) -0.0081(13)
O8 0.0344(15) 0.0394(17) 0.0334(16) -0.0047(13) -0.0065(12) -0.0083(13)
O9 0.067(2) 0.0404(19) 0.0438(18) -0.0061(15) 0.0178(16) -0.0250(16)
O10 0.0441(18) 0.0392(18) 0.055(2) -0.0099(15) 0.0102(15) -0.0179(14)
C1 0.030(2) 0.032(2) 0.029(2) -0.0054(17) 0.0056(17) -0.0047(17)
C2 0.0231(19) 0.034(2) 0.028(2) -0.0037(17) 0.0041(16) -0.0040(16)
C3 0.027(2) 0.036(2) 0.036(2) -0.0066(18) 0.0013(17) -0.0070(17)
C4 0.028(2) 0.031(2) 0.034(2) 0.0014(17) 0.0046(17) -0.0092(17)
C5 0.0230(19) 0.039(2) 0.026(2) -0.0032(17) 0.0025(16) -0.0041(17)
C6 0.033(2) 0.035(2) 0.027(2) -0.0074(17) 0.0024(17) -0.0105(18)
C7 0.033(2) 0.037(2) 0.027(2) -0.0012(17) 0.0057(17) -0.0109(18)
C8 0.029(2) 0.036(2) 0.0205(19) 0.0005(16) -0.0035(15) -0.0068(17)
C9 0.034(2) 0.037(2) 0.025(2) 0.0030(17) -0.0019(17) -0.0122(18)
C10 0.037(2) 0.030(2) 0.0229(19) 0.0000(16) -0.0006(17) -0.0066(17)
C11 0.030(2) 0.036(2) 0.0198(18) 0.0049(16) -0.0078(16) -0.0068(17)
C12 0.031(2) 0.031(2) 0.0247(19) 0.0018(16) -0.0037(16) -0.0107(17)
C13 0.033(2) 0.033(2) 0.0224(19) -0.0017(16) -0.0022(16) -0.0066(17)
C14 0.029(2) 0.033(2) 0.028(2) 0.0037(17) -0.0043(16) -0.0050(17)
C15 0.0233(19) 0.031(2) 0.028(2) 0.0016(16) -0.0017(16) -0.0007(16)
C16 0.031(2) 0.028(2) 0.034(2) 0.0024(17) -0.0006(17) -0.0029(17)
C17 0.028(2) 0.031(2) 0.027(2) -0.0013(16) 0.0016(16) -0.0039(16)
C18 0.0197(18) 0.028(2) 0.028(2) 0.0029(16) -0.0010(15) -0.0035(15)
C19 0.0249(19) 0.034(2) 0.029(2) 0.0041(17) 0.0002(16) -0.0101(16)
C20 0.0253(19) 0.033(2) 0.028(2) 0.0003(17) -0.0042(16) -0.0083(16)
C21 0.027(2) 0.034(2) 0.027(2) -0.0019(17) 0.0015(16) -0.0043(17)
C22 0.028(2) 0.034(2) 0.0201(19) 0.0003(16) 0.0006(15) -0.0022(17)
C23 0.035(2) 0.030(2) 0.025(2) -0.0012(16) 0.0053(17) -0.0074(17)
C24 0.031(2) 0.039(2) 0.0199(19) -0.0027(16) 0.0028(16) -0.0102(18)
C25 0.027(2) 0.038(2) 0.0200(19) 0.0021(16) 0.0013(16) -0.0011(17)
C26 0.031(2) 0.029(2) 0.028(2) 0.0024(16) 0.0002(17) -0.0047(17)
C27 0.030(2) 0.035(2) 0.027(2) 0.0025(17) -0.0018(16) -0.0105(17)
C28 0.033(2) 0.039(2) 0.023(2) 0.0023(17) -0.0019(17) -0.0035(18)
C29 0.0243(19) 0.034(2) 0.0248(19) 0.0010(16) -0.0049(15) -0.0026(16)
C30 0.028(2) 0.037(2) 0.030(2) -0.0053(17) -0.0033(17) -0.0047(17)
C31 0.025(2) 0.039(2) 0.031(2) -0.0015(18) -0.0022(17) -0.0092(17)
C32 0.0224(19) 0.038(2) 0.029(2) -0.0004(17) -0.0041(16) -0.0053(17)
C33 0.033(2) 0.035(2) 0.029(2) -0.0054(17) -0.0002(17) -0.0063(18)
C34 0.032(2) 0.035(2) 0.030(2) 0.0009(18) -0.0016(17) -0.0081(18)
C35 0.026(2) 0.039(2) 0.031(2) -0.0009(18) -0.0002(17) -0.0061(17)
C36 0.052(3) 0.040(3) 0.044(3) -0.008(2) -0.001(2) -0.018(2)
C37 0.082(4) 0.039(3) 0.044(3) -0.009(2) 0.002(3) -0.029(3)
C38 0.072(4) 0.040(3) 0.054(3) -0.004(2) -0.007(3) -0.015(3)
C39 0.125(6) 0.044(3) 0.090(5) -0.001(3) -0.042(4) -0.016(4)
C40 0.057(3) 0.049(3) 0.074(4) 0.007(3) -0.027(3) -0.024(3)
C41 0.055(3) 0.061(4) 0.093(5) -0.022(3) 0.015(3) -0.026(3)
C42 0.056(4) 0.070(4) 0.098(5) -0.015(4) -0.010(3) -0.017(3)
C43 0.101(5) 0.056(4) 0.061(4) 0.014(3) -0.024(3) -0.028(3)
C44 0.034(2) 0.036(2) 0.027(2) -0.0006(17) -0.0015(17) -0.0081(18)
C45 0.040(2) 0.033(2) 0.032(2) -0.0012(18) -0.0011(18) -0.0046(19)
C46 0.053(3) 0.038(3) 0.058(3) -0.007(2) 0.003(2) -0.012(2)
C47 0.083(4) 0.043(3) 0.092(5) -0.018(3) 0.006(4) -0.016(3)
C48 0.052(3) 0.044(3) 0.044(3) -0.012(2) 0.009(2) -0.018(2)
C49 0.064(3) 0.043(3) 0.058(3) -0.014(2) -0.001(3) -0.010(2)
C50 0.112(6) 0.057(4) 0.086(5) -0.024(3) 0.016(4) -0.036(4)
C51 0.153(8) 0.061(5) 0.110(6) -0.009(4) -0.008(6) -0.027(5)
C52 0.031(2) 0.036(2) 0.033(2) -0.0005(18) -0.0013(17) -0.0088(18)
C53 0.039(2) 0.044(3) 0.030(2) -0.0061(19) -0.0006(18) -0.016(2)
C54 0.048(3) 0.041(3) 0.038(2) -0.007(2) 0.006(2) -0.012(2)
C55 0.086(4) 0.056(3) 0.051(3) -0.015(3) 0.006(3) -0.037(3)
C56 0.063(3) 0.031(2) 0.039(3) -0.0007(19) 0.002(2) -0.011(2)
C57 0.070(3) 0.035(3) 0.047(3) -0.004(2) -0.006(2) -0.014(2)
C58 0.098(5) 0.083(5) 0.059(4) -0.030(3) 0.010(4) -0.013(4)
C59 0.168(8) 0.098(6) 0.046(4) -0.018(4) 0.005(4) 0.001(5)
C60 0.047(3) 0.030(2) 0.049(3) 0.004(2) -0.011(2) -0.009(2)
C61 0.051(3) 0.035(3) 0.054(3) -0.001(2) -0.022(2) -0.006(2)
C62 0.078(4) 0.031(3) 0.074(4) 0.003(2) -0.034(3) -0.011(3)
C63 0.127(6) 0.033(3) 0.148(7) -0.002(4) -0.082(6) -0.023(4)
C64 0.039(2) 0.039(3) 0.032(2) -0.0048(19) -0.0020(18) -0.0101(19)
C65 0.044(3) 0.051(3) 0.046(3) -0.013(2) -0.003(2) -0.009(2)
C66 0.060(3) 0.052(3) 0.071(4) -0.006(3) -0.015(3) -0.017(3)
C67 0.078(5) 0.070(4) 0.121(6) -0.010(4) -0.038(4) -0.017(4)
C68 0.083(4) 0.050(3) 0.079(4) -0.017(3) 0.025(3) -0.029(3)
C69 0.113(6) 0.072(5) 0.124(7) -0.021(5) 0.046(5) -0.033(4)
C70 0.091(5) 0.083(5) 0.126(7) 0.002(5) -0.019(5) -0.024(4)
C71 0.101(6) 0.101(7) 0.219(12) 0.051(7) -0.018(7) -0.054(5)
C72 0.047(3) 0.040(3) 0.068(3) -0.013(2) 0.003(2) -0.014(2)
C73 0.040(3) 0.043(3) 0.148(6) -0.009(4) 0.028(3) -0.019(2)
C74 0.114(7) 0.085(6) 0.146(8) 0.008(5) -0.030(6) -0.032(5)
C75 0.097(7) 0.124(9) 0.64(4) 0.197(15) 0.131(13) 0.033(6)
C76 0.115(7) 0.097(7) 0.170(10) -0.046(7) -0.015(7) -0.039(6)
C77 0.073(5) 0.095(6) 0.160(9) -0.021(6) 0.005(5) -0.011(4)
C78 0.108(7) 0.108(7) 0.143(8) -0.043(6) 0.045(6) -0.039(6)
C79 0.108(7) 0.095(6) 0.140(8) -0.036(6) 0.016(6) -0.037(5)
F1 0.134(5) 0.114(4) 0.222(7) -0.060(4) -0.005(4) -0.030(3)
F2 0.151(5) 0.130(4) 0.162(5) -0.062(4) 0.024(4) -0.052(4)

loop_
_atom_type_symbol
_atom_type_description
_atom_type_scat_dispersion_real
_atom_type_scat_dispersion_imag
_atom_type_scat_source
C C 0.0033 0.0016 'International Tables Vol C Tables 4.2.6.8 and 6.1.1.4'
H H 0.0000 0.0000 'International Tables Vol C Tables 4.2.6.8 and 6.1.1.4'
O O 0.0106 0.0060 'International Tables Vol C Tables 4.2.6.8 and 6.1.1.4'
F F 0.0171 0.0103 'International Tables Vol C Tables 4.2.6.8 and 6.1.1.4'

loop_
_geom_angle_atom_site_label_1
_geom_angle_atom_site_label_2
_geom_angle_atom_site_label_3
_geom_angle
C1 O1 C36 118.8(3)
C4 O2 C40 116.8(3)
C13 O3 C44 117.7(3)
C10 O4 C48 117.7(3)
C20 O5 C52 118.8(3)
C17 O6 C56 117.7(3)
C27 O7 C60 118.4(3)
C24 O8 C64 117.0(3)
C34 O9 C68 118.1(4)
C31 O10 C72 117.9(3)
O1 C1 C6 124.5(4)
O1 C1 C2 115.8(4)
C6 C1 C2 119.7(4)
C3 C2 C1 118.7(4)
C3 C2 C35 121.1(4)
C1 C2 C35 120.2(4)
C2 C3 C4 121.2(4)
C2 C3 H3A 119.4
C4 C3 H3A 119.4
O2 C4 C3 123.2(4)
O2 C4 C5 116.6(4)
C3 C4 C5 120.2(4)
C6 C5 C4 118.5(4)
C6 C5 C7 120.4(4)
C4 C5 C7 121.0(4)
C5 C6 C1 121.7(4)
C5 C6 H6A 119.2
C1 C6 H6A 119.2
C5 C7 C8 110.2(3)
C5 C7 H7A 109.6
C8 C7 H7A 109.6
C5 C7 H7B 109.6
C8 C7 H7B 109.6
H7A C7 H7B 108.1
C13 C8 C9 118.4(4)
C13 C8 C7 121.8(4)
C9 C8 C7 119.7(4)
C10 C9 C8 121.4(4)
C10 C9 H9A 119.3
C8 C9 H9A 119.3
C9 C10 O4 123.8(4)
C9 C10 C11 120.1(4)
O4 C10 C11 116.1(3)
C10 C11 C12 118.7(4)
C10 C11 C14 121.9(4)
C12 C11 C14 119.3(4)
C13 C12 C11 120.7(4)
C13 C12 H12A 119.6
C11 C12 H12A 119.6
C8 C13 O3 116.9(3)
C8 C13 C12 120.5(4)
O3 C13 C12 122.5(4)
C15 C14 C11 111.4(3)
C15 C14 H14A 109.3
C11 C14 H14A 109.3
C15 C14 H14B 109.3
C11 C14 H14B 109.3
H14A C14 H14B 108.0
C20 C15 C16 118.4(4)
C20 C15 C14 121.2(4)
C16 C15 C14 120.3(4)
C17 C16 C15 120.8(4)
C17 C16 H16A 119.6
C15 C16 H16A 119.6
C18 C17 O6 116.3(3)
C18 C17 C16 120.5(4)
O6 C17 C16 123.2(4)
C17 C18 C19 118.7(4)
C17 C18 C21 120.7(3)
C19 C18 C21 120.6(3)
C20 C19 C18 121.3(4)
C20 C19 H19A 119.4
C18 C19 H19A 119.4
C19 C20 C15 120.4(4)
C19 C20 O5 124.2(4)
C15 C20 O5 115.4(3)
C22 C21 C18 112.5(3)
C22 C21 H21A 109.1
C18 C21 H21A 109.1
C22 C21 H21B 109.1
C18 C21 H21B 109.1
H21A C21 H21B 107.8
C27 C22 C23 118.5(4)
C27 C22 C21 120.5(4)
C23 C22 C21 120.9(4)
C24 C23 C22 121.6(4)
C24 C23 H23A 119.2
C22 C23 H23A 119.2
O8 C24 C23 123.4(4)
O8 C24 C25 116.4(3)
C23 C24 C25 120.1(4)
C24 C25 C26 118.5(4)
C24 C25 C28 121.2(4)
C26 C25 C28 120.1(4)
C27 C26 C25 120.9(4)
C27 C26 H26A 119.6
C25 C26 H26A 119.6
O7 C27 C22 116.3(3)
O7 C27 C26 123.4(4)
C22 C27 C26 120.3(4)
C29 C28 C25 109.5(3)
C29 C28 H28A 109.8
C25 C28 H28A 109.8
C29 C28 H28B 109.8
C25 C28 H28B 109.8
H28A C28 H28B 108.2
C30 C29 C34 118.3(4)
C30 C29 C28 120.0(4)
C34 C29 C28 121.6(4)
C29 C30 C31 121.6(4)
C29 C30 H30A 119.2
C31 C30 H30A 119.2
C30 C31 O10 124.2(4)
C30 C31 C32 119.8(4)
O10 C31 C32 115.9(3)
C33 C32 C31 118.3(4)
C33 C32 C35 121.3(4)
C31 C32 C35 120.4(4)
C32 C33 C34 121.9(4)
C32 C33 H33A 119.1
C34 C33 H33A 119.1
C33 C34 C29 120.1(4)
C33 C34 O9 123.0(4)
C29 C34 O9 116.9(4)
C32 C35 C2 114.4(3)
C32 C35 H35A 108.7
C2 C35 H35A 108.7
C32 C35 H35B 108.7
C2 C35 H35B 108.7
H35A C35 H35B 107.6
O1 C36 C37 107.4(4)
O1 C36 H36A 110.2
C37 C36 H36A 110.2
O1 C36 H36B 110.2
C37 C36 H36B 110.2
H36A C36 H36B 108.5
C36 C37 C38 112.7(4)
C36 C37 H37A 109.0
C38 C37 H37A 109.0
C36 C37 H37B 109.0
C38 C37 H37B 109.0
H37A C37 H37B 107.8
C37 C38 C39 114.4(5)
C37 C38 H38A 108.7
C39 C38 H38A 108.7
C37 C38 H38B 108.7
C39 C38 H38B 108.7
H38A C38 H38B 107.6
C38 C39 H39A 109.5
C38 C39 H39B 109.5
H39A C39 H39B 109.5
C38 C39 H39C 109.5
H39A C39 H39C 109.5
H39B C39 H39C 109.5
O2 C40 C41 107.2(4)
O2 C40 H40A 110.3
C41 C40 H40A 110.3
O2 C40 H40B 110.3
C41 C40 H40B 110.3
H40A C40 H40B 108.5
C42 C41 C40 113.4(5)
C42 C41 H41A 108.8
C40 C41 H41A 108.9
C42 C41 H41B 108.9
C40 C41 H41B 108.9
H41A C41 H41B 107.7
C41 C42 C43 110.3(6)
C41 C42 H42A 109.6
C43 C42 H42A 109.6
C41 C42 H42B 109.6
C43 C42 H42B 109.6
H42A C42 H42B 108.1
C42 C43 H43A 109.5
C42 C43 H43B 109.5
H43A C43 H43B 109.5
C42 C43 H43C 109.4
H43A C43 H43C 109.5
H43B C43 H43C 109.5
O3 C44 C45 108.9(3)
O3 C44 H44A 109.9
C45 C44 H44A 109.9
O3 C44 H44B 109.9
C45 C44 H44B 109.9
H44A C44 H44B 108.3
C46 C45 C44 111.8(4)
C46 C45 H45A 109.2
C44 C45 H45A 109.2
C46 C45 H45B 109.2
C44 C45 H45B 109.2
H45A C45 H45B 107.9
C45 C46 C47 113.0(4)
C45 C46 H46A 109.0
C47 C46 H46A 109.0
C45 C46 H46B 109.0
C47 C46 H46B 109.0
H46A C46 H46B 107.8
C46 C47 H47A 109.5
C46 C47 H47B 109.5
H47A C47 H47B 109.5
C46 C47 H47C 109.5
H47A C47 H47C 109.5
H47B C47 H47C 109.5
O4 C48 C49 108.6(4)
O4 C48 H48A 110.0
C49 C48 H48A 110.0
O4 C48 H48B 110.0
C49 C48 H48B 110.0
H48A C48 H48B 108.3
C50 C49 C48 111.5(5)
C50 C49 H49A 109.3
C48 C49 H49A 109.3
C50 C49 H49B 109.3
C48 C49 H49B 109.3
H49A C49 H49B 108.0
C51 C50 C49 114.6(6)
C51 C50 H50A 108.6
C49 C50 H50A 108.6
C51 C50 H50B 108.6
C49 C50 H50B 108.6
H50A C50 H50B 107.6
C50 C51 H51A 109.5
C50 C51 H51B 109.5
H51A C51 H51B 109.5
C50 C51 H51C 109.5
H51A C51 H51C 109.5
H51B C51 H51C 109.5
O5 C52 C53 108.0(3)
O5 C52 H52A 110.1
C53 C52 H52A 110.1
O5 C52 H52B 110.1
C53 C52 H52B 110.1
H52A C52 H52B 108.4
C52 C53 C54 112.3(4)
C52 C53 H53A 109.2
C54 C53 H53A 109.2
C52 C53 H53B 109.1
C54 C53 H53B 109.1
H53A C53 H53B 107.9
C53 C54 C55 113.0(4)
C53 C54 H54A 109.0
C55 C54 H54A 109.0
C53 C54 H54B 109.0
C55 C54 H54B 109.0
H54A C54 H54B 107.8
C54 C55 H55A 109.5
C54 C55 H55B 109.5
H55A C55 H55B 109.5
C54 C55 H55C 109.5
H55A C55 H55C 109.5
H55B C55 H55C 109.5
O6 C56 C57 107.8(4)
O6 C56 H56A 110.1
C57 C56 H56A 110.1
O6 C56 H56B 110.2
C57 C56 H56B 110.1
H56A C56 H56B 108.5
C56 C57 C58 114.4(5)
C56 C57 H57A 108.6
C58 C57 H57A 108.6
C56 C57 H57B 108.7
C58 C57 H57B 108.7
H57A C57 H57B 107.6
C57 C58 C59 111.2(6)
C57 C58 H58A 109.4
C59 C58 H58A 109.4
C57 C58 H58B 109.4
C59 C58 H58B 109.4
H58A C58 H58B 108.0
C58 C59 H59A 109.5
C58 C59 H59B 109.5
H59A C59 H59B 109.5
C58 C59 H59C 109.5
H59A C59 H59C 109.5
H59B C59 H59C 109.5
O7 C60 C61 107.7(4)
O7 C60 H60A 110.2
C61 C60 H60A 110.2
O7 C60 H60B 110.2
C61 C60 H60B 110.2
H60A C60 H60B 108.5
C62 C61 C60 112.2(4)
C62 C61 H61A 109.2
C60 C61 H61A 109.2
C62 C61 H61B 109.2
C60 C61 H61B 109.2
H61A C61 H61B 107.9
C61 C62 C63 111.8(4)
C61 C62 H62A 109.3
C63 C62 H62A 109.2
C61 C62 H62B 109.2
C63 C62 H62B 109.3
H62A C62 H62B 107.9
C62 C63 H63A 109.5
C62 C63 H63B 109.5
H63A C63 H63B 109.5
C62 C63 H63C 109.5
H63A C63 H63C 109.5
H63B C63 H63C 109.5
O8 C64 C65 109.1(4)
O8 C64 H64A 109.9
C65 C64 H64A 109.9
O8 C64 H64B 109.9
C65 C64 H64B 109.9
H64A C64 H64B 108.3
C66 C65 C64 111.4(4)
C66 C65 H65A 109.3
C64 C65 H65A 109.4
C66 C65 H65B 109.4
C64 C65 H65B 109.3
H65A C65 H65B 108.0
C67 C66 C65 114.9(5)
C67 C66 H66A 108.5
C65 C66 H66A 108.5
C67 C66 H66B 108.5
C65 C66 H66B 108.6
H66A C66 H66B 107.5
C66 C67 H67A 109.5
C66 C67 H67B 109.5
H67A C67 H67B 109.5
C66 C67 H67C 109.5
H67A C67 H67C 109.5
H67B C67 H67C 109.5
O9 C68 C69 110.9(5)
O9 C68 H68A 109.5
C69 C68 H68A 109.4
O9 C68 H68B 109.4
C69 C68 H68B 109.5
H68A C68 H68B 108.1
C70 C69 C68 113.1(6)
C70 C69 H69A 109.0
C68 C69 H69A 109.0
C70 C69 H69B 108.9
C68 C69 H69B 108.9
H69A C69 H69B 107.8
C71 C70 C69 113.4(8)
C71 C70 H70A 108.9
C69 C70 H70A 108.9
C71 C70 H70B 108.9
C69 C70 H70B 108.8
H70A C70 H70B 107.7
C70 C71 H71A 109.4
C70 C71 H71B 109.5
H71A C71 H71B 109.5
C70 C71 H71C 109.5
H71A C71 H71C 109.5
H71B C71 H71C 109.5
O10 C72 C73 106.5(4)
O10 C72 H72A 110.4
C73 C72 H72A 110.4
O10 C72 H72B 110.4
C73 C72 H72B 110.4
H72A C72 H72B 108.6
C74 C73 C72 118.4(6)
C74 C73 H73A 107.7
C72 C73 H73A 107.7
C74 C73 H73B 107.7
C72 C73 H73B 107.7
H73A C73 H73B 107.1
C73 C74 C75 105.8(10)
C73 C74 H74A 110.6
C75 C74 H74A 110.6
C73 C74 H74B 110.5
C75 C74 H74B 110.6
H74A C74 H74B 108.7
C74 C75 H75A 109.4
C74 C75 H75B 109.5
H75A C75 H75B 109.5
C74 C75 H75C 109.5
H75A C75 H75C 109.5
H75B C75 H75C 109.5
F1 C76 C77 132.4(11)
F1 C76 H76A 104.1
C77 C76 H76A 104.2
F1 C76 H76B 104.1
C77 C76 H76B 104.1
H76A C76 H76B 105.5
C76 C77 C78 133.6(10)
C76 C77 H77A 103.8
C78 C77 H77A 103.8
C76 C77 H77B 103.8
C78 C77 H77B 103.8
H77A C77 H77B 105.4
C79 C78 C77 133.7(10)
C79 C78 H78A 103.8
C77 C78 H78A 103.8
C79 C78 H78B 103.9
C77 C78 H78B 103.8
H78A C78 H78B 105.4
F2 C79 C78 132.3(10)
F2 C79 H79A 104.1
C78 C79 H79A 104.1
F2 C79 H79B 104.2
C78 C79 H79B 104.2
H79A C79 H79B 105.5

loop_
_geom_bond_atom_site_label_1
_geom_bond_atom_site_label_2
_geom_bond_distance
O1 C1 1.370(5)
O1 C36 1.431(5)
O2 C4 1.376(5)
O2 C40 1.436(5)
O3 C13 1.385(5)
O3 C44 1.416(5)
O4 C10 1.387(5)
O4 C48 1.419(5)
O5 C20 1.388(5)
O5 C52 1.425(5)
O6 C17 1.379(5)
O6 C56 1.432(5)
O7 C27 1.379(5)
O7 C60 1.416(5)
O8 C24 1.379(5)
O8 C64 1.423(5)
O9 C34 1.384(5)
O9 C68 1.409(6)
O10 C31 1.382(5)
O10 C72 1.425(5)
C1 C6 1.394(6)
C1 C2 1.403(5)
C2 C3 1.383(6)
C2 C35 1.525(5)
C3 C4 1.397(6)
C3 H3A 0.9300
C4 C5 1.395(6)
C5 C6 1.383(6)
C5 C7 1.514(6)
C6 H6A 0.9300
C7 C8 1.533(5)
C7 H7A 0.9700
C7 H7B 0.9700
C8 C13 1.383(6)
C8 C9 1.395(6)
C9 C10 1.384(6)
C9 H9A 0.9300
C10 C11 1.386(6)
C11 C12 1.399(5)
C11 C14 1.529(5)
C12 C13 1.389(5)
C12 H12A 0.9300
C14 C15 1.507(5)
C14 H14A 0.9700
C14 H14B 0.9700
C15 C20 1.394(6)
C15 C16 1.394(5)
C16 C17 1.394(6)
C16 H16A 0.9300
C17 C18 1.386(5)
C18 C19 1.386(5)
C18 C21 1.533(5)
C19 C20 1.386(5)
C19 H19A 0.9300
C21 C22 1.516(5)
C21 H21A 0.9700
C21 H21B 0.9700
C22 C27 1.389(6)
C22 C23 1.387(6)
C23 C24 1.391(6)
C23 H23A 0.9300
C24 C25 1.389(6)
C25 C26 1.401(6)
C25 C28 1.516(5)
C26 C27 1.394(5)
C26 H26A 0.9300
C28 C29 1.515(5)
C28 H28A 0.9700
C28 H28B 0.9700
C29 C30 1.388(6)
C29 C34 1.386(5)
C30 C31 1.386(6)
C30 H30A 0.9300
C31 C32 1.397(6)
C32 C33 1.376(6)
C32 C35 1.512(5)
C33 C34 1.385(6)
C33 H33A 0.9300
C35 H35A 0.9700
C35 H35B 0.9700
C36 C37 1.507(7)
C36 H36A 0.9700
C36 H36B 0.9700
C37 C38 1.521(7)
C37 H37A 0.9700
C37 H37B 0.9700
C38 C39 1.524(8)
C38 H38A 0.9700
C38 H38B 0.9700
C39 H39A 0.9600
C39 H39B 0.9600
C39 H39C 0.9600
C40 C41 1.542(8)
C40 H40A 0.9700
C40 H40B 0.9700
C41 C42 1.440(8)
C41 H41A 0.9700
C41 H41B 0.9700
C42 C43 1.565(9)
C42 H42A 0.9700
C42 H42B 0.9700
C43 H43A 0.9600
C43 H43B 0.9600
C43 H43C 0.9600
C44 C45 1.514(6)
C44 H44A 0.9700
C44 H44B 0.9700
C45 C46 1.513(6)
C45 H45A 0.9700
C45 H45B 0.9700
C46 C47 1.525(7)
C46 H46A 0.9700
C46 H46B 0.9700
C47 H47A 0.9600
C47 H47B 0.9600
C47 H47C 0.9600
C48 C49 1.513(6)
C48 H48A 0.9700
C48 H48B 0.9700
C49 C50 1.505(8)
C49 H49A 0.9700
C49 H49B 0.9700
C50 C51 1.505(9)
C50 H50A 0.9700
C50 H50B 0.9700
C51 H51A 0.9600
C51 H51B 0.9600
C51 H51C 0.9600
C52 C53 1.504(5)
C52 H52A 0.9700
C52 H52B 0.9700
C53 C54 1.514(6)
C53 H53A 0.9700
C53 H53B 0.9700
C54 C55 1.514(6)
C54 H54A 0.9700
C54 H54B 0.9700
C55 H55A 0.9600
C55 H55B 0.9600
C55 H55C 0.9600
C56 C57 1.503(6)
C56 H56A 0.9700
C56 H56B 0.9700
C57 C58 1.508(8)
C57 H57A 0.9700
C57 H57B 0.9700
C58 C59 1.532(9)
C58 H58A 0.9700
C58 H58B 0.9700
C59 H59A 0.9600
C59 H59B 0.9600
C59 H59C 0.9600
C60 C61 1.509(6)
C60 H60A 0.9700
C60 H60B 0.9700
C61 C62 1.511(6)
C61 H61A 0.9700
C61 H61B 0.9700
C62 C63 1.518(7)
C62 H62A 0.9700
C62 H62B 0.9700
C63 H63A 0.9600
C63 H63B 0.9600
C63 H63C 0.9600
C64 C65 1.515(6)
C64 H64A 0.9700
C64 H64B 0.9700
C65 C66 1.521(7)
C65 H65A 0.9700
C65 H65B 0.9700
C66 C67 1.491(7)
C66 H66A 0.9700
C66 H66B 0.9700
C67 H67A 0.9600
C67 H67B 0.9600
C67 H67C 0.9600
C68 C69 1.502(8)
C68 H68A 0.9700
C68 H68B 0.9700
C69 C70 1.498(10)
C69 H69A 0.9700
C69 H69B 0.9700
C70 C71 1.492(10)
C70 H70A 0.9700
C70 H70B 0.9700
C71 H71A 0.9600
C71 H71B 0.9600
C71 H71C 0.9600
C72 C73 1.525(7)
C72 H72A 0.9700
C72 H72B 0.9700
C73 C74 1.411(9)
C73 H73A 0.9700
C73 H73B 0.9700
C74 C75 1.592(13)
C74 H74A 0.9700
C74 H74B 0.9700
C75 H75A 0.9600
C75 H75B 0.9600
C75 H75C 0.9600
C76 F1 1.257(9)
C76 C77 1.328(11)
C76 H76A 0.9700
C76 H76B 0.9700
C77 C78 1.406(11)
C77 H77A 0.9700
C77 H77B 0.9700
C78 C79 1.315(11)
C78 H78A 0.9700
C78 H78B 0.9700
C79 F2 1.255(8)
C79 H79A 0.9700
C79 H79B 0.9700
